data_2238240
loop_
_publ_author_name
'Chantrapromma, Suchada'
'Ruanwas, Pumsak'
'Boonnak, Nawong'
'Fun, Hoong-Kun'

_publ_section_title
;
 (<i>E</i>)-1-(2-Aminophenyl)-3-(thiophen-2-yl)prop-2-en-1-one
;
_journal_coeditor_code RZ5065
_journal_issue 7
_journal_name_full 'Acta Crystallographica Section E'
_journal_page_first o1004
_journal_page_last o1005
_journal_paper_doi 10.1107/S1600536813014189
_journal_volume 69
_journal_year 2013
_chemical_formula_iupac 'C13 H11 N O S'
_chemical_formula_moiety 'C13 H11 N O S'
_chemical_formula_sum 'C13 H11 N O S'
_chemical_formula_weight 229.30
_chemical_melting_point_gt 407
_chemical_melting_point_lt 408
_chemical_name_common
;
(<i>E</i>)-1-(2-Aminophenyl)-3-(thiophen-2-yl)prop-2-en-1-one
;
_chemical_name_systematic
;
(<i>E</i>)-1-(2-Aminophenyl)-3-(thiophen-2-yl)prop-2-en-1-one
;
_space_group_IT_number 15
_symmetry_cell_setting monoclinic
_symmetry_space_group_name_Hall '-C 2yc'
_symmetry_space_group_name_H-M 'C 1 2/c 1'
_atom_sites_solution_hydrogens geom
_atom_sites_solution_primary direct
_atom_sites_solution_secondary difmap
_audit_creation_method SHELXL-97
_cell_angle_alpha 90.00
_cell_angle_beta 111.1510(10)
_cell_angle_gamma 90.00
_cell_formula_units_Z 8
_cell_length_a 24.9335(4)
_cell_length_b 5.02780(10)
_cell_length_c 18.6813(3)
_cell_measurement_reflns_used 3942
_cell_measurement_temperature 100
_cell_measurement_theta_max 32.50
_cell_measurement_theta_min 1.75
_cell_volume 2184.13(7)
_computing_cell_refinement 'SAINT (Bruker, 2009)'
_computing_data_collection 'APEX2 (Bruker, 2009)'
_computing_data_reduction 'SAINT (Bruker, 2009)'
_computing_molecular_graphics 'SHELXTL (Sheldrick, 2008)'
_computing_publication_material
;
SHELXTL (Sheldrick, 2008), PLATON (Spek, 2009),
Mercury (Macrae <i>et al.</i>, 2006) and
publCIF (Westrip, 2010)
;
_computing_structure_refinement 'SHELXTL (Sheldrick, 2008)'
_computing_structure_solution 'SHELXTL (Sheldrick, 2008)'
_diffrn_ambient_temperature 100
_diffrn_measured_fraction_theta_full 0.997
_diffrn_measured_fraction_theta_max 0.997
_diffrn_measurement_device_type 'Bruker APEXII CCD area-detector'
_diffrn_measurement_method '\f and \w scans'
_diffrn_radiation_monochromator graphite
_diffrn_radiation_source 'sealed tube'
_diffrn_radiation_type MoK\a
_diffrn_radiation_wavelength 0.71073
_diffrn_reflns_av_R_equivalents 0.0361
_diffrn_reflns_av_sigmaI/netI 0.0573
_diffrn_reflns_limit_h_max 37
_diffrn_reflns_limit_h_min -37
_diffrn_reflns_limit_k_max 5
_diffrn_reflns_limit_k_min -7
_diffrn_reflns_limit_l_max 28
_diffrn_reflns_limit_l_min -28
_diffrn_reflns_number 14827
_diffrn_reflns_theta_full 32.50
_diffrn_reflns_theta_max 32.50
_diffrn_reflns_theta_min 1.75
_diffrn_standards_number 0
_exptl_absorpt_coefficient_mu 0.271
_exptl_absorpt_correction_T_max 0.9844
_exptl_absorpt_correction_T_min 0.9082
_exptl_absorpt_correction_type multi-scan
_exptl_absorpt_process_details '(SADABS; Bruker, 2009)'
_exptl_crystal_colour Yellow
_exptl_crystal_density_diffrn 1.395
_exptl_crystal_density_method 'not measured'
_exptl_crystal_description Block
_exptl_crystal_F_000 960
_exptl_crystal_size_max 0.36
_exptl_crystal_size_mid 0.12
_exptl_crystal_size_min 0.06
_refine_diff_density_max 0.385
_refine_diff_density_min -0.445
_refine_ls_extinction_method none
_refine_ls_goodness_of_fit_ref 1.035
_refine_ls_hydrogen_treatment mixed
_refine_ls_matrix_type full
_refine_ls_number_parameters 153
_refine_ls_number_reflns 3942
_refine_ls_number_restraints 0
_refine_ls_restrained_S_all 1.035
_refine_ls_R_factor_all 0.0905
_refine_ls_R_factor_gt 0.0512
_refine_ls_shift/su_max 0.001
_refine_ls_shift/su_mean 0.001
_refine_ls_structure_factor_coef Fsqd
_refine_ls_weighting_details 'calc w=1/[\s^2^(Fo^2^)+(0.0488P)^2^+2.0262P] where P=(Fo^2^+2Fc^2^)/3'
_refine_ls_weighting_scheme calc
_refine_ls_wR_factor_gt 0.1087
_refine_ls_wR_factor_ref 0.1265
_reflns_number_gt 2620
_reflns_number_total 3942
_reflns_threshold_expression I>2\s(I)
_cod_data_source_file rz5065.cif
_cod_data_source_block I
_cod_original_sg_symbol_H-M 'C 2/c'
_cod_database_code 2238240
_cod_database_fobs_code 2238240

loop_
_symmetry_equiv_pos_as_xyz
'x, y, z'
'-x, y, -z+1/2'
'x+1/2, y+1/2, z'
'-x+1/2, y+1/2, -z+1/2'
'-x, -y, -z'
'x, -y, z-1/2'
'-x+1/2, -y+1/2, -z'
'x+1/2, -y+1/2, z-1/2'

loop_
_atom_site_type_symbol
_atom_site_label
_atom_site_fract_x
_atom_site_fract_y
_atom_site_fract_z
_atom_site_U_iso_or_equiv
_atom_site_adp_type
_atom_site_calc_flag
_atom_site_refinement_flags
_atom_site_occupancy
_atom_site_symmetry_multiplicity
S S1 0.071728(19) -0.24213(9) 0.38943(3) 0.02647(13) Uani d . 1 1
O O1 0.21891(5) 0.4157(2) 0.59945(7) 0.0243(3) Uani d . 1 1
N N1 0.22281(6) 0.7977(3) 0.69701(8) 0.0196(3) Uani d . 1 1
H H1N1 0.2382(8) 0.721(4) 0.6700(11) 0.021(5) Uiso d . 1 1
H H2N1 0.2361(9) 0.944(5) 0.7198(12) 0.037(6) Uiso d . 1 1
C C1 0.13438(6) 0.5801(3) 0.61394(9) 0.0157(3) Uani d . 1 1
C C2 0.16405(7) 0.7756(3) 0.66901(9) 0.0161(3) Uani d . 1 1
C C3 0.13202(7) 0.9494(3) 0.69732(9) 0.0193(3) Uani d . 1 1
H H3A 0.1516 1.0791 0.7346 0.023 Uiso calc R 1 1
C C4 0.07321(7) 0.9354(3) 0.67233(10) 0.0210(3) Uani d . 1 1
H H4A 0.0526 1.0560 0.6919 0.025 Uiso calc R 1 1
C C5 0.04342(7) 0.7438(3) 0.61801(10) 0.0214(3) Uani d . 1 1
H H5A 0.0027 0.7337 0.6007 0.026 Uiso calc R 1 1
C C6 0.07387(7) 0.5711(3) 0.59021(9) 0.0197(3) Uani d . 1 1
H H6A 0.0535 0.4408 0.5537 0.024 Uiso calc R 1 1
C C7 0.16602(7) 0.3989(3) 0.58064(9) 0.0166(3) Uani d . 1 1
C C8 0.13517(7) 0.1944(3) 0.52357(9) 0.0176(3) Uani d . 1 1
H H8A 0.0955 0.1613 0.5126 0.021 Uiso calc R 1 1
C C9 0.16398(7) 0.0568(3) 0.48761(9) 0.0181(3) Uani d . 1 1
H H9A 0.2034 0.1021 0.5010 0.022 Uiso calc R 1 1
C C10 0.14298(7) -0.1511(3) 0.43121(9) 0.0186(3) Uani d . 1 1
C C11 0.17609(7) -0.3053(3) 0.40209(10) 0.0210(3) Uani d . 1 1
H H11A 0.2166 -0.2864 0.4176 0.025 Uiso calc R 1 1
C C12 0.14450(8) -0.4928(4) 0.34746(10) 0.0267(4) Uani d . 1 1
H H12A 0.1613 -0.6149 0.3228 0.032 Uiso calc R 1 1
C C13 0.08760(8) -0.4801(4) 0.33398(10) 0.0275(4) Uani d . 1 1
H H13A 0.0596 -0.5897 0.2981 0.033 Uiso calc R 1 1

loop_
_atom_site_aniso_label
_atom_site_aniso_U_11
_atom_site_aniso_U_22
_atom_site_aniso_U_33
_atom_site_aniso_U_12
_atom_site_aniso_U_13
_atom_site_aniso_U_23
S1 0.0228(2) 0.0244(2) 0.0278(2) 0.00019(17) 0.00385(17) -0.00763(19)
O1 0.0191(6) 0.0249(6) 0.0278(7) -0.0020(5) 0.0071(5) -0.0082(5)
N1 0.0185(7) 0.0191(7) 0.0187(7) -0.0015(5) 0.0035(6) -0.0039(6)
C1 0.0186(7) 0.0133(6) 0.0144(7) -0.0012(6) 0.0050(6) 0.0004(6)
C2 0.0203(7) 0.0143(6) 0.0125(7) -0.0003(6) 0.0043(6) 0.0027(6)
C3 0.0265(8) 0.0151(7) 0.0144(7) -0.0006(6) 0.0054(6) -0.0005(6)
C4 0.0265(8) 0.0185(7) 0.0195(8) 0.0037(6) 0.0100(7) 0.0003(6)
C5 0.0180(7) 0.0224(7) 0.0241(8) 0.0004(7) 0.0078(6) -0.0015(7)
C6 0.0218(8) 0.0172(7) 0.0186(8) -0.0024(6) 0.0056(6) -0.0020(6)
C7 0.0195(8) 0.0144(7) 0.0151(7) -0.0004(6) 0.0055(6) 0.0012(6)
C8 0.0190(7) 0.0149(7) 0.0180(7) -0.0012(6) 0.0057(6) 0.0003(6)
C9 0.0201(8) 0.0163(7) 0.0172(7) -0.0020(6) 0.0060(6) 0.0001(6)
C10 0.0241(8) 0.0151(7) 0.0179(8) -0.0014(6) 0.0090(6) 0.0003(6)
C11 0.0252(8) 0.0202(8) 0.0228(8) -0.0027(6) 0.0148(7) -0.0014(6)
C12 0.0443(11) 0.0195(8) 0.0221(9) -0.0013(8) 0.0191(8) -0.0029(7)
C13 0.0384(10) 0.0205(8) 0.0192(8) -0.0038(7) 0.0050(7) -0.0055(7)

loop_
_atom_type_symbol
_atom_type_description
_atom_type_scat_dispersion_real
_atom_type_scat_dispersion_imag
_atom_type_scat_source
C C 0.0033 0.0016 'International Tables Vol C Tables 4.2.6.8 and 6.1.1.4'
H H 0.0000 0.0000 'International Tables Vol C Tables 4.2.6.8 and 6.1.1.4'
N N 0.0061 0.0033 'International Tables Vol C Tables 4.2.6.8 and 6.1.1.4'
O O 0.0106 0.0060 'International Tables Vol C Tables 4.2.6.8 and 6.1.1.4'
S S 0.1246 0.1234 'International Tables Vol C Tables 4.2.6.8 and 6.1.1.4'

loop_
_geom_angle_atom_site_label_1
_geom_angle_atom_site_label_2
_geom_angle_atom_site_label_3
_geom_angle
C13 S1 C10 91.94(9)
C2 N1 H1N1 113.2(13)
C2 N1 H2N1 115.3(14)
H1N1 N1 H2N1 122(2)
C6 C1 C2 117.86(14)
C6 C1 C7 121.29(14)
C2 C1 C7 120.81(14)
N1 C2 C3 118.61(14)
N1 C2 C1 122.50(14)
C3 C2 C1 118.88(14)
C4 C3 C2 121.45(15)
C4 C3 H3A 119.3
C2 C3 H3A 119.3
C3 C4 C5 120.26(15)
C3 C4 H4A 119.9
C5 C4 H4A 119.9
C6 C5 C4 119.19(15)
C6 C5 H5A 120.4
C4 C5 H5A 120.4
C5 C6 C1 122.36(15)
C5 C6 H6A 118.8
C1 C6 H6A 118.8
O1 C7 C1 120.84(14)
O1 C7 C8 118.34(14)
C1 C7 C8 120.82(14)
C9 C8 C7 119.10(15)
C9 C8 H8A 120.4
C7 C8 H8A 120.4
C8 C9 C10 128.46(15)
C8 C9 H9A 115.8
C10 C9 H9A 115.8
C11 C10 C9 125.77(15)
C11 C10 S1 109.74(12)
C9 C10 S1 124.49(12)
C10 C11 C12 113.91(16)
C10 C11 H11A 123.0
C12 C11 H11A 123.0
C13 C12 C11 112.33(16)
C13 C12 H12A 123.8
C11 C12 H12A 123.8
C12 C13 S1 112.06(13)
C12 C13 H13A 124.0
S1 C13 H13A 124.0

loop_
_geom_bond_atom_site_label_1
_geom_bond_atom_site_label_2
_geom_bond_distance
S1 C13 1.7195(19)
S1 C10 1.7245(17)
O1 C7 1.2392(19)
N1 C2 1.371(2)
N1 H1N1 0.83(2)
N1 H2N1 0.86(2)
C1 C6 1.412(2)
C1 C2 1.422(2)
C1 C7 1.481(2)
C2 C3 1.409(2)
C3 C4 1.371(2)
C3 H3A 0.9500
C4 C5 1.402(2)
C4 H4A 0.9500
C5 C6 1.373(2)
C5 H5A 0.9500
C6 H6A 0.9500
C7 C8 1.481(2)
C8 C9 1.340(2)
C8 H8A 0.9500
C9 C10 1.442(2)
C9 H9A 0.9500
C10 C11 1.380(2)
C11 C12 1.404(2)
C11 H11A 0.9500
C12 C13 1.350(3)
C12 H12A 0.9500
C13 H13A 0.9500

loop_
_geom_hbond_atom_site_label_D
_geom_hbond_atom_site_label_H
_geom_hbond_atom_site_label_A
_geom_hbond_site_symmetry_A
_geom_hbond_distance_DH
_geom_hbond_distance_HA
_geom_hbond_distance_DA
_geom_hbond_angle_DHA
_geom_hbond_publ_flag
N1 H1N1 O1 1_555 0.83(2) 1.97(2) 2.6253(18) 135.6(19) y
N1 H2N1 N1 4_556 0.86(2) 2.34(2) 3.184(2) 169(2) y
C11 H11A O1 7_556 0.95 2.56 3.278(2) 133 y

loop_
_geom_torsion_atom_site_label_1
_geom_torsion_atom_site_label_2
_geom_torsion_atom_site_label_3
_geom_torsion_atom_site_label_4
_geom_torsion
C6 C1 C2 N1 178.64(14)
C7 C1 C2 N1 -3.6(2)
C6 C1 C2 C3 0.2(2)
C7 C1 C2 C3 177.97(14)
N1 C2 C3 C4 -179.23(15)
C1 C2 C3 C4 -0.7(2)
C2 C3 C4 C5 0.7(2)
C3 C4 C5 C6 -0.1(3)
C4 C5 C6 C1 -0.5(3)
C2 C1 C6 C5 0.4(2)
C7 C1 C6 C5 -177.38(15)
C6 C1 C7 O1 176.95(15)
C2 C1 C7 O1 -0.8(2)
C6 C1 C7 C8 -2.6(2)
C2 C1 C7 C8 179.69(14)
O1 C7 C8 C9 -7.8(2)
C1 C7 C8 C9 171.71(14)
C7 C8 C9 C10 179.29(15)
C8 C9 C10 C11 -172.66(17)
C8 C9 C10 S1 7.8(3)
C13 S1 C10 C11 -0.44(13)
C13 S1 C10 C9 179.13(15)
C9 C10 C11 C12 -179.72(16)
S1 C10 C11 C12 -0.15(18)
C10 C11 C12 C13 0.9(2)
C11 C12 C13 S1 -1.2(2)
C10 S1 C13 C12 0.96(15)
